data_7248194
loop_
_publ_author_name
'Zhao, Pinxu'
'Lin, Qiuhan'
'Huang, Haifeng'
'Li, Xiaoqiang'
'Yang, Jun'

_publ_section_title
;
 Synthesis of energetic salts based on
 4-nitro-5-dinitromethyl-1,2,3-1H-triazole
;
_journal_issue 12
_journal_name_full CrystEngComm
_journal_page_first 1730
_journal_page_last 1737
_journal_paper_doi 10.1039/D3CE01184D
_journal_volume 26
_journal_year 2024
_chemical_formula_sum 'C5 H14 N14 O6'
_chemical_formula_weight 366.30
_space_group_crystal_system monoclinic
_space_group_IT_number 14
_space_group_name_Hall '-P 2ybc'
_space_group_name_H-M_alt 'P 1 21/c 1'
_atom_sites_solution_hydrogens mixed
_audit_creation_method SHELXL-2013
_audit_update_record
;
2023-04-17 deposited with the CCDC.	2024-01-08 downloaded from the CCDC.
;
_cell_angle_alpha 90
_cell_angle_beta 107.543(4)
_cell_angle_gamma 90
_cell_formula_units_Z 4
_cell_length_a 17.215(2)
_cell_length_b 6.5819(7)
_cell_length_c 13.6351(18)
_cell_measurement_reflns_used 7091
_cell_measurement_temperature 213(2)
_cell_measurement_theta_max 54.750
_cell_measurement_theta_min 4.963
_cell_volume 1473.1(3)
_computing_cell_refinement 'Bruker SAINT'
_computing_data_collection 'Bruker APEX2'
_computing_data_reduction 'Bruker SAINT'
_computing_molecular_graphics 'Bruker SHELXTL'
_computing_publication_material 'Bruker SHELXTL'
_computing_structure_refinement 'SHELXL-2013 (Sheldrick, 2013)'
_computing_structure_solution 'SHELXS-97 (Sheldrick 2008)'
_diffrn_ambient_temperature 213(2)
_diffrn_measured_fraction_theta_full 0.996
_diffrn_measured_fraction_theta_max 0.997
_diffrn_measurement_device_type 'Bruker APEX-II CCD'
_diffrn_measurement_method '\f and \w scans'
_diffrn_radiation_type MoK\a
_diffrn_radiation_wavelength 0.71073
_diffrn_reflns_av_R_equivalents 0.0722
_diffrn_reflns_av_unetI/netI 0.0468
_diffrn_reflns_Laue_measured_fraction_full 0.996
_diffrn_reflns_Laue_measured_fraction_max 0.997
_diffrn_reflns_limit_h_max 21
_diffrn_reflns_limit_h_min -21
_diffrn_reflns_limit_k_max 8
_diffrn_reflns_limit_k_min -8
_diffrn_reflns_limit_l_max 16
_diffrn_reflns_limit_l_min -16
_diffrn_reflns_number 19333
_diffrn_reflns_point_group_measured_fraction_full 0.996
_diffrn_reflns_point_group_measured_fraction_max 0.997
_diffrn_reflns_theta_full 25.242
_diffrn_reflns_theta_max 25.999
_diffrn_reflns_theta_min 3.003
_exptl_absorpt_coefficient_mu 0.145
_exptl_absorpt_correction_T_max 0.7456
_exptl_absorpt_correction_T_min 0.5239
_exptl_absorpt_correction_type multi-scan
_exptl_absorpt_process_details sadabs
_exptl_crystal_colour yellow
_exptl_crystal_density_diffrn 1.652
_exptl_crystal_description prismatic
_exptl_crystal_F_000 760
_exptl_crystal_size_max 0.180
_exptl_crystal_size_mid 0.150
_exptl_crystal_size_min 0.100
_refine_diff_density_max 0.410
_refine_diff_density_min -0.271
_refine_diff_density_rms 0.045
_refine_ls_extinction_coef 0.015(3)
_refine_ls_extinction_expression Fc^*^=kFc[1+0.001xFc^2^\l^3^/sin(2\q)]^-1/4^
_refine_ls_extinction_method SHELXL
_refine_ls_goodness_of_fit_ref 1.030
_refine_ls_hydrogen_treatment constr
_refine_ls_matrix_type full
_refine_ls_number_parameters 229
_refine_ls_number_reflns 2886
_refine_ls_number_restraints 1
_refine_ls_restrained_S_all 1.036
_refine_ls_R_factor_all 0.0564
_refine_ls_R_factor_gt 0.0436
_refine_ls_shift/su_max 0.025
_refine_ls_shift/su_mean 0.000
_refine_ls_structure_factor_coef Fsqd
_refine_ls_weighting_details 'w=1/[\s^2^(Fo^2^)+(0.0513P)^2^+0.7444P] where P=(Fo^2^+2Fc^2^)/3'
_refine_ls_weighting_scheme calc
_refine_ls_wR_factor_gt 0.1094
_refine_ls_wR_factor_ref 0.1206
_reflns_Friedel_coverage 0.000
_reflns_number_gt 2343
_reflns_number_total 2886
_reflns_threshold_expression 'I > 2\s(I)'
_cod_data_source_file d3ce01184d2.cif
_cod_data_source_block d8v22495
_cod_depositor_comments 'Adding full bibliography for 7248192--7248195.cif.'
_cod_original_sg_symbol_H-M 'P 21/c'
_cod_database_code 7248194
_shelx_space_group_comment
; 
The symmetry employed for this shelxl refinement is uniquely defined 
by the following loop, which should always be used as a source of 
symmetry information in preference to the above space-group names. 
They are only intended as comments. 
;
_shelx_estimated_absorpt_t_min 0.974
_shelx_estimated_absorpt_t_max 0.986
_shelxl_version_number 2013-4

loop_
_space_group_symop_operation_xyz
'x, y, z'
'-x, y+1/2, -z+1/2'
'-x, -y, -z'
'x, -y-1/2, z-1/2'

loop_
_atom_site_label
_atom_site_type_symbol
_atom_site_fract_x
_atom_site_fract_y
_atom_site_fract_z
_atom_site_U_iso_or_equiv
_atom_site_adp_type
_atom_site_occupancy
_atom_site_site_symmetry_order
_atom_site_calc_flag
_atom_site_refinement_flags_posn
_atom_site_refinement_flags_adp
_atom_site_refinement_flags_occupancy
_atom_site_disorder_assembly
_atom_site_disorder_group
O1 O 0.28164(9) 0.0401(2) 0.21319(12) 0.0445(4) Uani 1 1 d . . . . .
O2 O 0.18396(8) 0.1695(2) 0.26281(12) 0.0448(4) Uani 1 1 d . . . . .
O3 O 0.26131(9) 0.7044(2) 0.35578(14) 0.0501(4) Uani 1 1 d . . . . .
O4 O 0.15609(10) 0.7475(2) 0.40823(16) 0.0598(5) Uani 1 1 d . . . . .
O5 O 0.10855(8) 0.4330(2) 0.48536(12) 0.0424(4) Uani 1 1 d . . . . .
O6 O 0.19391(9) 0.1802(2) 0.52185(12) 0.0431(4) Uani 1 1 d . . . . .
N1 N 0.37368(10) 0.3599(3) 0.51137(12) 0.0348(4) Uani 1 1 d . . . . .
N2 N 0.42734(10) 0.2390(3) 0.48416(13) 0.0365(4) Uani 1 1 d . . . . .
N3 N 0.39159(9) 0.1434(2) 0.39654(12) 0.0313(4) Uani 1 1 d . . . . .
N4 N 0.25659(10) 0.1328(2) 0.27553(13) 0.0321(4) Uani 1 1 d . . . . .
N5 N 0.21340(10) 0.6396(3) 0.40097(14) 0.0364(4) Uani 1 1 d . . . . .
N6 N 0.17509(10) 0.3545(2) 0.48522(13) 0.0326(4) Uani 1 1 d . . . . .
C1 C 0.31368(10) 0.2040(3) 0.36846(14) 0.0268(4) Uani 1 1 d . . . . .
C2 C 0.30142(11) 0.3389(3) 0.43945(14) 0.0270(4) Uani 1 1 d . . . . .
C3 C 0.22880(11) 0.4488(3) 0.44394(14) 0.0289(4) Uani 1 1 d . . . . .
N7 N 0.46095(10) 0.4277(2) 0.72610(13) 0.0341(4) Uani 1 1 d . . . . .
H7A H 0.4303 0.4197 0.6625 0.041 Uiso 1 1 calc R U . . .
H7B H 0.4391 0.4504 0.7749 0.041 Uiso 1 1 calc R U . . .
N8 N 0.57493(10) 0.3709(3) 0.67608(13) 0.0356(4) Uani 1 1 d . . . . .
H8A H 0.5452 0.3625 0.6121 0.043 Uiso 1 1 calc R U . . .
H8B H 0.6275 0.3565 0.6922 0.043 Uiso 1 1 calc DR U . . .
N9 N 0.58561(11) 0.4198(3) 0.84637(14) 0.0416(4) Uani 1 1 d . . . . .
H9 H 0.5630 0.4423 0.8944 0.050 Uiso 1 1 calc R U . . .
N10 N 0.67006(13) 0.3983(4) 0.87064(19) 0.0715(7) Uani 1 1 d . . . . .
H10A H 0.6928 0.4287 0.9349 0.086 Uiso 1 1 d R U . . .
H10B H 0.6819 0.2736 0.8602 0.086 Uiso 1 1 d DR U . . .
C4 C 0.54039(11) 0.4054(3) 0.74851(15) 0.0285(4) Uani 1 1 d . . . . .
N11 N -0.10782(11) 1.2498(3) 0.34682(16) 0.0459(5) Uani 1 1 d . . . . .
H11A H -0.1525 1.2660 0.2967 0.055 Uiso 1 1 d R U . . .
H11B H -0.1116 1.3180 0.3996 0.055 Uiso 1 1 d R U . . .
N12 N -0.09499(10) 1.0436(2) 0.37241(14) 0.0366(4) Uani 1 1 d . . . . .
H12 H -0.1313 0.9740 0.3908 0.044 Uiso 1 1 calc R U . . .
N13 N 0.02476(11) 1.0590(3) 0.33305(16) 0.0478(5) Uani 1 1 d . . . . .
H13A H 0.0692 1.0014 0.3291 0.057 Uiso 1 1 calc R U . . .
H13B H 0.0144 1.1846 0.3137 0.057 Uiso 1 1 calc R U . . .
N14 N -0.01254(10) 0.7659(3) 0.39791(15) 0.0414(5) Uani 1 1 d . . . . .
H14A H 0.0316 0.7056 0.3946 0.050 Uiso 1 1 calc R U . . .
H14B H -0.0473 0.7003 0.4209 0.050 Uiso 1 1 calc R U . . .
C5 C -0.02665(11) 0.9563(3) 0.36813(14) 0.0299(4) Uani 1 1 d . . . . .

loop_
_atom_site_aniso_label
_atom_site_aniso_U_11
_atom_site_aniso_U_22
_atom_site_aniso_U_33
_atom_site_aniso_U_23
_atom_site_aniso_U_13
_atom_site_aniso_U_12
O1 0.0449(9) 0.0497(9) 0.0409(8) -0.0142(7) 0.0159(7) -0.0020(7)
O2 0.0262(8) 0.0540(9) 0.0502(9) -0.0067(7) 0.0056(7) 0.0012(6)
O3 0.0390(8) 0.0477(9) 0.0747(11) 0.0231(8) 0.0339(8) 0.0083(7)
O4 0.0462(10) 0.0420(9) 0.1065(15) 0.0215(9) 0.0460(10) 0.0189(7)
O5 0.0313(8) 0.0418(8) 0.0632(10) 0.0064(7) 0.0282(7) 0.0079(6)
O6 0.0407(9) 0.0341(8) 0.0619(10) 0.0133(7) 0.0267(8) 0.0069(6)
N1 0.0287(9) 0.0468(10) 0.0289(9) -0.0003(7) 0.0085(7) 0.0051(7)
N2 0.0283(9) 0.0510(10) 0.0304(9) 0.0031(8) 0.0093(7) 0.0081(7)
N3 0.0271(8) 0.0356(8) 0.0329(9) 0.0044(7) 0.0117(7) 0.0061(6)
N4 0.0285(9) 0.0309(8) 0.0372(9) 0.0002(7) 0.0104(7) 0.0000(6)
N5 0.0272(9) 0.0362(9) 0.0498(11) 0.0043(8) 0.0178(8) 0.0045(7)
N6 0.0287(9) 0.0329(9) 0.0394(9) 0.0000(7) 0.0153(7) 0.0030(7)
C1 0.0237(9) 0.0292(9) 0.0282(9) 0.0032(7) 0.0087(7) 0.0013(7)
C2 0.0239(9) 0.0318(9) 0.0272(9) 0.0042(7) 0.0104(7) 0.0022(7)
C3 0.0274(10) 0.0295(9) 0.0318(10) 0.0009(7) 0.0121(8) 0.0022(7)
N7 0.0301(9) 0.0446(10) 0.0300(9) -0.0053(7) 0.0126(7) -0.0001(7)
N8 0.0270(9) 0.0432(10) 0.0393(10) -0.0020(7) 0.0140(7) 0.0013(7)
N9 0.0399(10) 0.0456(10) 0.0343(10) -0.0088(8) 0.0037(8) 0.0004(8)
N10 0.0435(12) 0.0875(17) 0.0638(14) -0.0299(13) -0.0137(10) 0.0091(11)
C4 0.0314(10) 0.0220(8) 0.0327(10) -0.0003(7) 0.0104(8) -0.0015(7)
N11 0.0439(11) 0.0388(10) 0.0550(12) 0.0063(8) 0.0149(9) 0.0118(8)
N12 0.0307(9) 0.0325(9) 0.0499(11) 0.0010(7) 0.0169(8) 0.0027(7)
N13 0.0412(11) 0.0489(11) 0.0625(13) 0.0177(9) 0.0297(10) 0.0092(8)
N14 0.0297(9) 0.0351(9) 0.0630(12) 0.0046(8) 0.0193(8) 0.0028(7)
C5 0.0284(10) 0.0348(10) 0.0267(10) -0.0024(8) 0.0085(8) -0.0006(8)

loop_
_atom_type_symbol
_atom_type_description
_atom_type_scat_dispersion_real
_atom_type_scat_dispersion_imag
_atom_type_scat_source
C C 0.0033 0.0016 'International Tables Vol C Tables 4.2.6.8 and 6.1.1.4'
H H 0.0000 0.0000 'International Tables Vol C Tables 4.2.6.8 and 6.1.1.4'
N N 0.0061 0.0033 'International Tables Vol C Tables 4.2.6.8 and 6.1.1.4'
O O 0.0106 0.0060 'International Tables Vol C Tables 4.2.6.8 and 6.1.1.4'

loop_
_geom_angle_atom_site_label_1
_geom_angle_atom_site_label_2
_geom_angle_atom_site_label_3
_geom_angle
_geom_angle_site_symmetry_1
_geom_angle_site_symmetry_3
_geom_angle_publ_flag
N5 O4 H14A 136.6 . . ?
C2 N1 N2 107.39(15) . . ?
C2 N1 H7A 144.8 . . ?
N2 N1 H7A 103.5 . . ?
N3 N2 N1 110.87(15) . . ?
N2 N3 C1 105.58(15) . . ?
O1 N4 O2 123.62(17) . . ?
O1 N4 C1 119.13(16) . . ?
O2 N4 C1 117.25(16) . . ?
O4 N5 O3 120.29(17) . . ?
O4 N5 C3 122.85(16) . . ?
O3 N5 C3 116.83(15) . . ?
O6 N6 O5 120.11(15) . . ?
O6 N6 C3 116.97(15) . . ?
O5 N6 C3 122.90(16) . . ?
N3 C1 C2 110.11(16) . . ?
N3 C1 N4 121.17(16) . . ?
C2 C1 N4 128.71(16) . . ?
N1 C2 C1 106.03(15) . . ?
N1 C2 C3 122.40(17) . . ?
C1 C2 C3 131.56(17) . . ?
N6 C3 N5 121.44(16) . . ?
N6 C3 C2 119.05(16) . . ?
N5 C3 C2 119.39(16) . . ?
C4 N7 H7A 120.0 . . ?
C4 N7 H7B 120.0 . . ?
H7A N7 H7B 120.0 . . ?
C4 N8 H8A 120.0 . . ?
C4 N8 H8B 120.0 . . ?
H8A N8 H8B 120.0 . . ?
C4 N9 N10 118.88(19) . . ?
C4 N9 H9 120.6 . . ?
N10 N9 H9 120.6 . . ?
N9 N10 H10A 109.7 . . ?
N9 N10 H10B 109.6 . . ?
H10A N10 H10B 109.1 . . ?
N7 C4 N8 121.15(18) . . ?
N7 C4 N9 118.55(18) . . ?
N8 C4 N9 120.29(18) . . ?
N12 N11 H11A 110.5 . . ?
N12 N11 H11B 109.9 . . ?
H11A N11 H11B 108.6 . . ?
C5 N12 N11 118.93(16) . . ?
C5 N12 H12 120.5 . . ?
N11 N12 H12 120.5 . . ?
C5 N13 H13A 120.0 . . ?
C5 N13 H13B 120.0 . . ?
H13A N13 H13B 120.0 . . ?
C5 N14 H14A 120.0 . . ?
C5 N14 H14B 120.0 . . ?
H14A N14 H14B 120.0 . . ?
N13 C5 N14 121.36(18) . . ?
N13 C5 N12 119.81(18) . . ?
N14 C5 N12 118.83(17) . . ?

loop_
_geom_bond_atom_site_label_1
_geom_bond_atom_site_label_2
_geom_bond_distance
_geom_bond_site_symmetry_2
_geom_bond_publ_flag
O1 N4 1.226(2) . ?
O2 N4 1.233(2) . ?
O3 N5 1.244(2) . ?
O4 N5 1.243(2) . ?
O5 N6 1.257(2) . ?
O6 N6 1.254(2) . ?
N1 C2 1.339(2) . ?
N1 N2 1.353(2) . ?
N2 N3 1.327(2) . ?
N3 C1 1.340(2) . ?
N4 C1 1.428(2) . ?
N5 C3 1.378(2) . ?
N6 C3 1.368(2) . ?
C1 C2 1.376(3) . ?
C2 C3 1.461(2) . ?
N7 C4 1.316(2) . ?
N7 H7A 0.8700 . ?
N7 H7B 0.8700 . ?
N8 C4 1.317(2) . ?
N8 H8A 0.8700 . ?
N8 H8B 0.8700 . ?
N9 C4 1.330(3) . ?
N9 N10 1.397(3) . ?
N9 H9 0.8700 . ?
N10 H10A 0.8685 . ?
N10 H10B 0.8678 . ?
N11 N12 1.402(2) . ?
N11 H11A 0.8678 . ?
N11 H11B 0.8673 . ?
N12 C5 1.326(2) . ?
N12 H12 0.8700 . ?
N13 C5 1.313(3) . ?
N13 H13A 0.8700 . ?
N13 H13B 0.8700 . ?
N14 C5 1.317(3) . ?
N14 H14A 0.8700 . ?
N14 H14B 0.8700 . ?

loop_
_geom_hbond_atom_site_label_D
_geom_hbond_atom_site_label_H
_geom_hbond_atom_site_label_A
_geom_hbond_distance_DH
_geom_hbond_distance_HA
_geom_hbond_distance_DA
_geom_hbond_angle_DHA
_geom_hbond_site_symmetry_A
N14 H14B O5 0.87 2.08 2.926(2) 164.3 3_566
N14 H14A O5 0.87 2.35 3.011(2) 133.1 .
N14 H14A O4 0.87 2.11 2.866(2) 144.5 .
N13 H13A O4 0.87 2.28 2.995(2) 138.8 .
N13 H13A O2 0.87 2.65 3.247(2) 126.8 1_565
N12 H12 O6 0.87 2.09 2.937(2) 163.0 3_566
N11 H11B O5 0.87 2.26 3.100(3) 163.9 3_576
N11 H11A O3 0.87 2.38 3.210(3) 161.0 2
N10 H10B O1 0.87 2.46 3.301(3) 164.4 3_656
N10 H10A O6 0.87 2.49 3.001(3) 118.4 2_656
N9 H9 N2 0.87 2.53 3.180(2) 131.8 2_656
N8 H8B O3 0.87 2.24 3.020(2) 149.6 3_666
N8 H8A N2 0.87 2.38 3.170(2) 150.4 .
N7 H7B N3 0.87 2.15 2.953(2) 153.3 4_566
N7 H7B O1 0.87 2.59 3.046(2) 114.1 4_566
N7 H7A N2 0.87 2.69 3.407(2) 140.1 .
N7 H7A N1 0.87 2.04 2.894(2) 169.2 .
N14 H14B O5 0.87 2.08 2.926(2) 164.3 3_566
N14 H14A O5 0.87 2.35 3.011(2) 133.1 .
N14 H14A O4 0.87 2.11 2.866(2) 144.5 .
N13 H13A O4 0.87 2.28 2.995(2) 138.8 .
N13 H13A O2 0.87 2.65 3.247(2) 126.8 1_565
N12 H12 O6 0.87 2.09 2.937(2) 163.0 3_566
N11 H11B O5 0.87 2.26 3.100(3) 163.9 3_576
N11 H11A O3 0.87 2.38 3.210(3) 161.0 2
N10 H10B O1 0.87 2.46 3.301(3) 164.4 3_656
N9 H9 N2 0.87 2.53 3.180(2) 131.8 2_656
N8 H8B O3 0.87 2.24 3.020(2) 149.6 3_666
N8 H8A N2 0.87 2.38 3.170(2) 150.4 .
N7 H7B N3 0.87 2.15 2.953(2) 153.3 4_566
N7 H7B O1 0.87 2.59 3.046(2) 114.1 4_566
N7 H7A N2 0.87 2.69 3.407(2) 140.1 .
N7 H7A N1 0.87 2.04 2.894(2) 169.2 .
N14 H14B O5 0.87 2.08 2.926(2) 164.3 3_566
N14 H14A O5 0.87 2.35 3.011(2) 133.1 .
N14 H14A O4 0.87 2.11 2.866(2) 144.5 .
N13 H13A O4 0.87 2.28 2.995(2) 138.8 .
N13 H13A O2 0.87 2.65 3.247(2) 126.8 1_565
N12 H12 O6 0.87 2.09 2.937(2) 163.0 3_566
N11 H11B O5 0.87 2.26 3.100(3) 163.9 3_576
N11 H11A O3 0.87 2.38 3.210(3) 161.0 2
N9 H9 N2 0.87 2.53 3.180(2) 131.8 2_656
N8 H8B O3 0.87 2.24 3.020(2) 149.6 3_666
N8 H8A N2 0.87 2.38 3.170(2) 150.4 .
N7 H7B N3 0.87 2.15 2.953(2) 153.3 4_566
N7 H7B O1 0.87 2.59 3.046(2) 114.1 4_566
N7 H7A N2 0.87 2.69 3.407(2) 140.1 .
N7 H7A N1 0.87 2.04 2.894(2) 169.2 .
N7 H7A N1 0.87 2.04 2.894(2) 169.2 .
N7 H7A N2 0.87 2.69 3.407(2) 140.1 .
N7 H7B O1 0.87 2.59 3.046(2) 114.1 4_566
N7 H7B N3 0.87 2.15 2.953(2) 153.3 4_566
N8 H8A N2 0.87 2.38 3.170(2) 150.4 .
N8 H8B O3 0.87 2.24 3.020(2) 149.6 3_666
N9 H9 N2 0.87 2.53 3.180(2) 131.8 2_656
N11 H11A O3 0.87 2.38 3.210(3) 161.0 2
N11 H11B O5 0.87 2.26 3.100(3) 163.9 3_576
N12 H12 O6 0.87 2.09 2.937(2) 163.0 3_566
N13 H13A O2 0.87 2.65 3.247(2) 126.8 1_565
N13 H13A O4 0.87 2.28 2.995(2) 138.8 .
N14 H14A O4 0.87 2.11 2.866(2) 144.5 .
N14 H14A O5 0.87 2.35 3.011(2) 133.1 .
N14 H14B O5 0.87 2.08 2.926(2) 164.3 3_566

loop_
_geom_torsion_atom_site_label_1
_geom_torsion_atom_site_label_2
_geom_torsion_atom_site_label_3
_geom_torsion_atom_site_label_4
_geom_torsion
_geom_torsion_site_symmetry_1
_geom_torsion_site_symmetry_2
_geom_torsion_site_symmetry_3
_geom_torsion_site_symmetry_4
_geom_torsion_publ_flag
C2 N1 N2 N3 0.6(2) . . . . ?
H7A N1 N2 N3 163.6 . . . . ?
N1 N2 N3 C1 -0.5(2) . . . . ?
H14A O4 N5 O3 138.0 . . . . ?
H14A O4 N5 C3 -44.0 . . . . ?
N2 N3 C1 C2 0.2(2) . . . . ?
N2 N3 C1 N4 179.07(16) . . . . ?
O1 N4 C1 N3 -11.1(3) . . . . ?
O2 N4 C1 N3 168.96(16) . . . . ?
O1 N4 C1 C2 167.55(18) . . . . ?
O2 N4 C1 C2 -12.4(3) . . . . ?
N2 N1 C2 C1 -0.5(2) . . . . ?
H7A N1 C2 C1 -150.8 . . . . ?
N2 N1 C2 C3 -179.77(16) . . . . ?
H7A N1 C2 C3 29.9 . . . . ?
N3 C1 C2 N1 0.2(2) . . . . ?
N4 C1 C2 N1 -178.59(17) . . . . ?
N3 C1 C2 C3 179.39(18) . . . . ?
N4 C1 C2 C3 0.6(3) . . . . ?
O6 N6 C3 N5 179.43(18) . . . . ?
O5 N6 C3 N5 1.1(3) . . . . ?
O6 N6 C3 C2 3.5(3) . . . . ?
O5 N6 C3 C2 -174.88(17) . . . . ?
O4 N5 C3 N6 9.3(3) . . . . ?
O3 N5 C3 N6 -172.64(18) . . . . ?
O4 N5 C3 C2 -174.8(2) . . . . ?
O3 N5 C3 C2 3.3(3) . . . . ?
N1 C2 C3 N6 -96.2(2) . . . . ?
C1 C2 C3 N6 84.8(3) . . . . ?
N1 C2 C3 N5 87.8(2) . . . . ?
C1 C2 C3 N5 -91.3(3) . . . . ?
N10 N9 C4 N7 -179.38(19) . . . . ?
N10 N9 C4 N8 0.2(3) . . . . ?
N11 N12 C5 N13 -5.0(3) . . . . ?
N11 N12 C5 N14 176.09(19) . . . . ?
